data_7107873
loop_
_publ_author_name
'Tristram Chivers'
'Andreas Nordheider'
'Ramalingam Thirumoorthi'
'Ignacio Vargas-Baca'
'J. Derek Woollins'

_publ_section_title
;
 Planar P6E6 (E = Se, S) macrocycles incorporating P2N2 scaffolds
;
_journal_name_full Chem.Commun.
_journal_page_first 6346
_journal_paper_doi 10.1039/c2cc32809g
_journal_volume 48
_journal_year 2012
_chemical_formula_moiety 'C48 H108 N12 P6 Se6'
_chemical_formula_sum 'C48 H108 N12 P6 Se6'
_chemical_formula_weight 1513.04
_chemical_name_systematic
;
?
;
_space_group_IT_number 176
_symmetry_cell_setting trigonal
_symmetry_space_group_name_Hall '-P 6c'
_symmetry_space_group_name_H-M 'P 63/m'
_atom_sites_solution_hydrogens geom
_atom_sites_solution_primary direct
_atom_sites_solution_secondary difmap
_audit_creation_method SHELXL-97
_cell_angle_alpha 90.00
_cell_angle_beta 90.00
_cell_angle_gamma 120.00
_cell_formula_units_Z 2
_cell_length_a 16.643(2)
_cell_length_b 16.643(2)
_cell_length_c 15.319(3)
_cell_measurement_reflns_used 8832
_cell_measurement_temperature 173(2)
_cell_measurement_theta_max 27.5
_cell_measurement_theta_min 1.9
_cell_volume 3674.7(10)
_computing_cell_refinement 'HKL Scalepack (Otwinowski & Minor 1997)'
_computing_data_collection 'Collect (Nonius BV, 1997-2000)'
_computing_data_reduction DENZO-SMN
_computing_structure_refinement 'SHELXL-97 (Sheldrick, 1997)'
_computing_structure_solution 'SHELXS-97 (Sheldrick, 1997)'
_diffrn_ambient_temperature 173(2)
_diffrn_measured_fraction_theta_full 0.996
_diffrn_measured_fraction_theta_max 0.996
_diffrn_measurement_device_type 'KappaCCD (Nonius, FR540C)'
_diffrn_measurement_method 'phi\omega scans'
_diffrn_radiation_monochromator 'horizonally mounted graphite crystal'
_diffrn_radiation_source 'Enraf Nonius FR590D, fine-focus sealed tube'
_diffrn_radiation_type MoK\a
_diffrn_radiation_wavelength 0.71073
_diffrn_reflns_av_R_equivalents 0.0547
_diffrn_reflns_av_sigmaI/netI 0.0456
_diffrn_reflns_limit_h_max 19
_diffrn_reflns_limit_h_min -19
_diffrn_reflns_limit_k_max 16
_diffrn_reflns_limit_k_min -16
_diffrn_reflns_limit_l_max 11
_diffrn_reflns_limit_l_min -18
_diffrn_reflns_number 7081
_diffrn_reflns_theta_full 24.99
_diffrn_reflns_theta_max 24.99
_diffrn_reflns_theta_min 2.79
_exptl_absorpt_coefficient_mu 3.155
_exptl_absorpt_correction_T_max 0.8582
_exptl_absorpt_correction_T_min 0.5855
_exptl_absorpt_correction_type integration
_exptl_absorpt_process_details 'SADABS (SHELXTL-NT v5.1, Bruker)'
_exptl_crystal_colour orange
_exptl_crystal_density_diffrn 1.367
_exptl_crystal_density_method 'not measured'
_exptl_crystal_description block
_exptl_crystal_F_000 1548
_exptl_crystal_size_max 0.19
_exptl_crystal_size_mid 0.13
_exptl_crystal_size_min 0.05
_refine_diff_density_max 0.925
_refine_diff_density_min -0.700
_refine_diff_density_rms 0.115
_refine_ls_extinction_method none
_refine_ls_goodness_of_fit_ref 1.084
_refine_ls_hydrogen_treatment constr
_refine_ls_matrix_type full
_refine_ls_number_parameters 121
_refine_ls_number_reflns 2244
_refine_ls_number_restraints 0
_refine_ls_restrained_S_all 1.084
_refine_ls_R_factor_all 0.0916
_refine_ls_R_factor_gt 0.0606
_refine_ls_shift/su_max 0.000
_refine_ls_shift/su_mean 0.000
_refine_ls_structure_factor_coef Fsqd
_refine_ls_weighting_details 'calc w=1/[\s^2^(Fo^2^)+(0.0760P)^2^+16.6374P] where P=(Fo^2^+2Fc^2^)/3'
_refine_ls_weighting_scheme calc
_refine_ls_wR_factor_gt 0.1553
_refine_ls_wR_factor_ref 0.1780
_reflns_number_gt 1628
_reflns_number_total 2244
_reflns_threshold_expression >2sigma(I)
_cod_data_source_file c2cc32809g.txt
_cod_data_source_block compound2
_cod_original_cell_volume 3674.7(11)
_cod_original_sg_symbol_H-M 'P 63/m '
_cod_database_code 7107873

loop_
_symmetry_equiv_pos_as_xyz
'x, y, z'
'-y, x-y, z'
'-x+y, -x, z'
'-x, -y, z+1/2'
'y, -x+y, z+1/2'
'x-y, x, z+1/2'
'-x, -y, -z'
'y, -x+y, -z'
'x-y, x, -z'
'x, y, -z-1/2'
'-y, x-y, -z-1/2'
'-x+y, -x, -z-1/2'

loop_
_atom_site_label
_atom_site_type_symbol
_atom_site_fract_x
_atom_site_fract_y
_atom_site_fract_z
_atom_site_U_iso_or_equiv
_atom_site_adp_type
_atom_site_occupancy
_atom_site_symmetry_multiplicity
_atom_site_calc_flag
_atom_site_refinement_flags
_atom_site_disorder_assembly
_atom_site_disorder_group
C1 C 0.8227(7) 0.0648(6) 0.2500 0.047(3) Uani 1 2 d S . .
C2 C 0.9285(8) 0.1201(9) 0.2500 0.092(6) Uani 1 2 d S . .
H2A H 0.9498 0.1589 0.3009 0.139 Uiso 0.50 1 calc PR . .
H2B H 0.9498 0.1581 0.1986 0.139 Uiso 0.50 1 calc PR . .
H2C H 0.9524 0.0782 0.2505 0.139 Uiso 1 2 calc SR . .
C3 C 0.7861(7) 0.0015(6) 0.3298(7) 0.077(3) Uani 1 1 d . . .
H3A H 0.7195 -0.0327 0.3282 0.116 Uiso 1 1 calc R . .
H3B H 0.8064 0.0384 0.3819 0.116 Uiso 1 1 calc R . .
H3C H 0.8093 -0.0409 0.3294 0.116 Uiso 1 1 calc R . .
C5 C 0.9197(12) 0.4039(12) 0.4490(12) 0.066(5) Uiso 0.50 1 d P A 1
C5A C 0.8164(11) 0.3504(11) 0.4558(11) 0.056(4) Uiso 0.50 1 d P A 2
C6 C 0.9546(11) 0.2744(12) 0.4337(12) 0.061(4) Uiso 0.50 1 d P A 1
C6A C 0.9686(12) 0.3563(12) 0.4640(12) 0.065(5) Uiso 0.50 1 d P A 2
C7 C 0.7858(13) 0.2373(13) 0.4489(14) 0.061(5) Uiso 0.45 1 d P A 1
C7A C 0.8166(10) 0.2020(11) 0.4609(11) 0.059(4) Uiso 0.55 1 d P A 2
C9 C 1.2024(7) 0.4295(7) 0.2500 0.052(3) Uani 1 2 d S . .
H9A H 1.1886 0.3919 0.1986 0.078 Uiso 0.50 1 calc PR . .
H9B H 1.1879 0.3911 0.3009 0.078 Uiso 0.50 1 calc PR . .
H9C H 1.2671 0.4756 0.2505 0.078 Uiso 1 2 calc SR . .
C10- C 1.1661(5) 0.5367(5) 0.3313(5) 0.0473(19) Uani 1 1 d . . .
H10A H 1.1518 0.4982 0.3821 0.071 Uiso 1 1 calc R . .
H10B H 1.1295 0.5665 0.3315 0.071 Uiso 1 1 calc R . .
H10C H 1.2307 0.5828 0.3316 0.071 Uiso 1 1 calc R . .
N1 N 0.7797(5) 0.1229(5) 0.2500 0.042(2) Uani 1 2 d S A .
C4 C 0.8762(5) 0.3038(5) 0.4197(5) 0.0487(19) Uani 1 1 d . . .
C8 C 1.1443(6) 0.4774(6) 0.2500 0.037(2) Uani 1 2 d S . .
N2 N 0.8736(3) 0.3048(3) 0.3239(4) 0.0347(13) Uani 1 1 d . . .
N3 N 1.0471(5) 0.4024(5) 0.2500 0.0371(19) Uani 1 2 d S . .
P1 P 0.80514(15) 0.22341(15) 0.2500 0.0345(6) Uani 1 2 d S . .
P2 P 0.94838(15) 0.38176(15) 0.2500 0.0348(6) Uani 1 2 d S . .
Se1 Se 0.66749(6) 0.21876(6) 0.2500 0.0609(5) Uani 1 2 d S . .
Se2 Se 0.94141(6) 0.51403(6) 0.2500 0.0573(4) Uani 1 2 d S . .

loop_
_atom_site_aniso_label
_atom_site_aniso_U_11
_atom_site_aniso_U_22
_atom_site_aniso_U_33
_atom_site_aniso_U_23
_atom_site_aniso_U_13
_atom_site_aniso_U_12
C1 0.040(5) 0.031(5) 0.078(9) 0.000 0.000 0.023(4)
C2 0.044(7) 0.061(8) 0.184(18) 0.000 0.000 0.035(6)
C3 0.104(8) 0.053(5) 0.094(8) 0.015(5) 0.002(6) 0.053(5)
C9 0.031(5) 0.045(6) 0.087(9) 0.000 0.000 0.024(5)
C10- 0.039(4) 0.045(4) 0.050(5) -0.012(4) -0.006(3) 0.015(3)
N1 0.026(4) 0.029(4) 0.068(6) 0.000 0.000 0.011(3)
C4 0.051(4) 0.044(4) 0.049(5) -0.001(4) -0.011(4) 0.022(3)
C8 0.018(4) 0.030(4) 0.061(7) 0.000 0.000 0.010(4)
N2 0.028(3) 0.031(3) 0.041(4) -0.005(2) -0.001(2) 0.011(2)
N3 0.022(4) 0.021(4) 0.062(6) 0.000 0.000 0.007(3)
P1 0.0218(11) 0.0245(11) 0.0558(18) 0.000 0.000 0.0104(9)
P2 0.0228(11) 0.0241(11) 0.0558(18) 0.000 0.000 0.0104(9)
Se1 0.0231(5) 0.0248(5) 0.1334(13) 0.000 0.000 0.0110(4)
Se2 0.0236(5) 0.0245(5) 0.1246(12) 0.000 0.000 0.0127(4)

loop_
_atom_type_symbol
_atom_type_description
_atom_type_scat_dispersion_real
_atom_type_scat_dispersion_imag
_atom_type_scat_source
C C 0.0033 0.0016 'International Tables Vol C Tables 4.2.6.8 and 6.1.1.4'
H H 0.0000 0.0000 'International Tables Vol C Tables 4.2.6.8 and 6.1.1.4'
N N 0.0061 0.0033 'International Tables Vol C Tables 4.2.6.8 and 6.1.1.4'
P P 0.1023 0.0942 'International Tables Vol C Tables 4.2.6.8 and 6.1.1.4'
Se Se -0.0929 2.2259 'International Tables Vol C Tables 4.2.6.8 and 6.1.1.4'

loop_
_geom_angle_atom_site_label_1
_geom_angle_atom_site_label_2
_geom_angle_atom_site_label_3
_geom_angle
_geom_angle_site_symmetry_1
_geom_angle_site_symmetry_3
N1 C1 C2 113.5(8) . .
N1 C1 C3 107.3(6) . 10_556
C2 C1 C3 111.0(6) . 10_556
N1 C1 C3 107.3(6) . .
C2 C1 C3 111.0(6) . .
C3 C1 C3 106.4(9) 10_556 .
C1 C2 H2A 109.5 . .
C1 C2 H2B 109.5 . .
H2A C2 H2B 109.5 . .
C1 C2 H2C 109.5 . .
H2A C2 H2C 109.5 . .
H2B C2 H2C 109.5 . .
C1 C3 H3A 109.5 . .
C1 C3 H3B 109.5 . .
H3A C3 H3B 109.5 . .
C1 C3 H3C 109.5 . .
H3A C3 H3C 109.5 . .
H3B C3 H3C 109.5 . .
C8 C9 H9A 109.5 . .
C8 C9 H9B 109.5 . .
H9A C9 H9B 109.5 . .
C8 C9 H9C 109.5 . .
H9A C9 H9C 109.5 . .
H9B C9 H9C 109.5 . .
C8 C10- H10A 109.5 . .
C8 C10- H10B 109.5 . .
H10A C10- H10B 109.5 . .
C8 C10- H10C 109.5 . .
H10A C10- H10C 109.5 . .
H10B C10- H10C 109.5 . .
C1 N1 P1 140.9(7) . .
C7 C4 N2 107.3(10) . .
C7 C4 C6A 133.5(13) . .
N2 C4 C6A 118.3(9) . .
C7 C4 C5 120.0(12) . .
N2 C4 C5 106.5(9) . .
C6A C4 C5 55.8(10) . .
C7 C4 C7A 36.8(8) . .
N2 C4 C7A 113.5(8) . .
C6A C4 C7A 110.4(10) . .
C5 C4 C7A 138.4(11) . .
C7 C4 C6 114.9(11) . .
N2 C4 C6 99.7(8) . .
C6A C4 C6 51.0(9) . .
C5 C4 C6 106.2(10) . .
C7A C4 C6 78.1(9) . .
C7 C4 C5A 66.7(10) . .
N2 C4 C5A 107.8(8) . .
C6A C4 C5A 105.1(10) . .
C5 C4 C5A 56.5(9) . .
C7A C4 C5A 99.6(9) . .
C6 C4 C5A 150.7(11) . .
N3 C8 C10- 110.9(5) . .
N3 C8 C10- 110.9(5) . 10_556
C10- C8 C10- 110.4(8) . 10_556
N3 C8 C9 105.8(7) . .
C10- C8 C9 109.3(5) . .
C10- C8 C9 109.3(5) 10_556 .
C4 N2 P1 132.1(4) . .
C4 N2 P2 131.4(4) . .
P1 N2 P2 96.0(3) . .
C8 N3 P2 144.0(6) . .
N1 P1 N2 126.2(3) . .
N1 P1 N2 126.2(3) . 10_556
N2 P1 N2 83.8(4) . 10_556
N1 P1 Se1 104.2(3) . .
N2 P1 Se1 107.05(19) . .
N2 P1 Se1 107.05(19) 10_556 .
N1 P1 P2 139.0(3) . .
N2 P1 P2 42.01(19) . .
N2 P1 P2 42.01(19) 10_556 .
Se1 P1 P2 116.74(11) . .
N3 P2 N2 118.6(3) . 10_556
N3 P2 N2 118.6(3) . .
N2 P2 N2 83.7(4) 10_556 .
N3 P2 Se2 111.1(3) . .
N2 P2 Se2 111.1(2) 10_556 .
N2 P2 Se2 111.1(2) . .
N3 P2 P1 126.4(3) . .
N2 P2 P1 41.99(19) 10_556 .
N2 P2 P1 41.99(19) . .
Se2 P2 P1 122.42(11) . .
P1 Se1 Se2 97.79(7) . 3_665
P2 Se2 Se1 98.63(7) . 2_655

loop_
_geom_bond_atom_site_label_1
_geom_bond_atom_site_label_2
_geom_bond_distance
_geom_bond_site_symmetry_2
C1 N1 1.462(11) .
C1 C2 1.525(15) .
C1 C3 1.527(10) 10_556
C1 C3 1.527(10) .
C2 H2A 0.9600 .
C2 H2B 0.9600 .
C2 H2C 0.9600 .
C3 H3A 0.9600 .
C3 H3B 0.9600 .
C3 H3C 0.9600 .
C5 C4 1.514(18) .
C5A C4 1.633(18) .
C6 C4 1.622(18) .
C6A C4 1.499(19) .
C7 C4 1.42(2) .
C7A C4 1.605(17) .
C9 C8 1.529(12) .
C9 H9A 0.9600 .
C9 H9B 0.9600 .
C9 H9C 0.9600 .
C10- C8 1.516(9) .
C10- H10A 0.9600 .
C10- H10B 0.9600 .
C10- H10C 0.9600 .
N1 P1 1.507(8) .
C4 N2 1.469(10) .
C8 N3 1.468(10) .
C8 C10- 1.516(9) 10_556
N2 P1 1.695(5) .
N2 P2 1.695(6) .
N3 P2 1.501(7) .
P1 N2 1.695(5) 10_556
P1 Se1 2.253(2) .
P1 P2 2.519(3) .
P2 N2 1.695(6) 10_556
P2 Se2 2.262(2) .
Se1 Se2 2.3217(14) 3_665
Se2 Se1 2.3217(14) 2_655
